data_1572489
loop_
_publ_author_name
'Cai, Heng'
'Tu, Yong-Qiang'
'Niu, Qiang'
'Xie, Wen-Ping'
'Wang, Bin'
'Lu, Ka'
'Li, Zi-Hao'
'Zhang, Fu-Min'
'Zhang, Xiao-Ming'

_publ_section_title
;
 CCC pincer Ru complex-catalyzed C-H vinylation/6&#x3c0;-E-cyclization of
 aldimines for constructing 4<i>H</i>-pyrido[1,2-<i>a</i>]pyrimidines.
;
_journal_issue 39
_journal_name_full 'Chemical science'
_journal_page_first 16216
_journal_page_last 16221
_journal_paper_doi 10.1039/d4sc05067c
_journal_volume 15
_journal_year 2024
_chemical_absolute_configuration unk
_chemical_formula_moiety 'C24 H24 N2'
_chemical_formula_sum 'C24 H24 N2'
_chemical_formula_weight 340.45
_space_group_crystal_system orthorhombic
_space_group_IT_number 33
_space_group_name_Hall 'P 2c -2n'
_space_group_name_H-M_alt 'P n a 21'
_atom_sites_solution_hydrogens geom
_atom_sites_solution_primary dual
_audit_creation_date 2023-11-06
_audit_creation_method
;
Olex2 1.5-ac5-024
(compiled 2022.04.12 svn.rca3783a0 for Rigaku Oxford Diffraction, GUI svn.r6498)
;
_audit_update_record
;
2024-03-18 deposited with the CCDC.	2024-09-03 downloaded from the CCDC.
;
_cell_angle_alpha 90
_cell_angle_beta 90
_cell_angle_gamma 90
_cell_formula_units_Z 4
_cell_length_a 9.3172(3)
_cell_length_b 13.2929(4)
_cell_length_c 15.5466(6)
_cell_measurement_reflns_used 4033
_cell_measurement_temperature 300.77(10)
_cell_measurement_theta_max 73.6910
_cell_measurement_theta_min 3.3210
_cell_volume 1925.49(11)
_computing_cell_refinement 'CrysAlisPro 1.171.42.93a (Rigaku OD, 2023)'
_computing_data_collection 'CrysAlisPro 1.171.42.93a (Rigaku OD, 2023)'
_computing_data_reduction 'CrysAlisPro 1.171.42.93a (Rigaku OD, 2023)'
_computing_molecular_graphics 'Olex2 1.5-ac5-024 (Dolomanov et al., 2009)'
_computing_publication_material 'Olex2 1.5-ac5-024 (Dolomanov et al., 2009)'
_computing_structure_refinement 'SHELXL 2018/3 (Sheldrick, 2015)'
_computing_structure_solution 'SHELXT 2018/2 (Sheldrick, 2018)'
_diffrn_ambient_environment air
_diffrn_ambient_temperature 300.77(10)
_diffrn_detector 'Hybrid Pixel Array Detector'
_diffrn_detector_area_resol_mean 10.0000
_diffrn_detector_type HyPix
_diffrn_measured_fraction_theta_full 0.997
_diffrn_measured_fraction_theta_max 0.932
_diffrn_measurement_details
;
List of Runs (angles in degrees, time in seconds):

  # Type    Start    End  Width  t~exp~   \w     \q     \k     \f   Frames
#--------------------------------------------------------------------------
  1  \w     71.00 107.00   0.50    1.74    --  111.87-113.00 -85.00   72
  2  \w     40.00  65.00   0.50    1.74    --  111.87 -61.00  90.00   50
  3  \w    -11.00  15.00   0.50    0.43    --   45.30 -19.00 120.00   52
  4  \w     27.00 115.00   0.50    0.43    --   45.30  51.00 -70.00  176
  5  \w     97.00 161.00   0.50    1.74    --  111.87  51.00 -70.00  128
  6  \w    -25.00  16.00   0.50    0.43    --   45.30 -19.00   0.00   82
  7  \w    -92.00 -29.00   0.50    1.74    -- -100.00  71.00 123.00  126
  8  \w    -52.00 -27.00   0.50    1.74    -- -100.00  45.00 120.00   50
  9  \w    -54.00 -29.00   0.50    1.74    -- -100.00  45.00  90.00   50
 10  \w    -74.00 -35.00   0.50    1.74    -- -100.00  61.00  90.00   78
 11  \w    -72.00 -46.00   0.50    1.74    -- -100.00  61.00-180.00   52
 12  \w    -50.00 -25.00   0.50    1.74    -- -100.00  45.00-120.00   50
 13  \w   -163.00 -91.00   0.50    1.74    -- -100.00 -94.00 120.00  144
 14  \w    -75.00 -49.00   0.50    0.43    --  -45.30-179.00   0.00   52
 15  \w    -17.00  55.00   1.00    0.43    --   45.27 -51.00 143.00   72
 16  \w    -51.00 -25.00   1.00    1.74    -- -100.00  45.00 150.00   26
 17  \w    -62.00 -30.00   1.00    1.74    -- -100.00  61.00-150.00   32
 18  \w    -61.00 -35.00   1.00    1.74    -- -100.00  51.00 -70.00   26
;
_diffrn_measurement_device 'four-circle diffractometer'
_diffrn_measurement_device_type 'ROD, Synergy Custom system, HyPix'
_diffrn_measurement_method '\w scans'
_diffrn_orient_matrix_type 'CrysAlisPro convention (1999,Acta A55,543-557)'
_diffrn_orient_matrix_UB_11 0.1229372000
_diffrn_orient_matrix_UB_12 -0.0424426000
_diffrn_orient_matrix_UB_13 -0.0595550000
_diffrn_orient_matrix_UB_21 -0.1059324000
_diffrn_orient_matrix_UB_22 -0.0668886000
_diffrn_orient_matrix_UB_23 -0.0425951000
_diffrn_orient_matrix_UB_31 -0.0314491000
_diffrn_orient_matrix_UB_32 0.0595413000
_diffrn_orient_matrix_UB_33 -0.0898659000
_diffrn_radiation_monochromator mirror
_diffrn_radiation_probe x-ray
_diffrn_radiation_type 'Cu K\a'
_diffrn_radiation_wavelength 1.54184
_diffrn_reflns_av_R_equivalents 0.0315
_diffrn_reflns_av_unetI/netI 0.0352
_diffrn_reflns_Laue_measured_fraction_full 0.997
_diffrn_reflns_Laue_measured_fraction_max 0.932
_diffrn_reflns_limit_h_max 11
_diffrn_reflns_limit_h_min -9
_diffrn_reflns_limit_k_max 13
_diffrn_reflns_limit_k_min -16
_diffrn_reflns_limit_l_max 19
_diffrn_reflns_limit_l_min -17
_diffrn_reflns_number 7964
_diffrn_reflns_point_group_measured_fraction_full 0.853
_diffrn_reflns_point_group_measured_fraction_max 0.779
_diffrn_reflns_theta_full 67.684
_diffrn_reflns_theta_max 77.376
_diffrn_reflns_theta_min 4.376
_diffrn_source 'Rotating-anode X-ray tube'
_diffrn_source_type 'Rigaku (Cu) X-ray Source'
_exptl_absorpt_coefficient_mu 0.523
_exptl_absorpt_correction_T_max 1.00000
_exptl_absorpt_correction_T_min 0.75762
_exptl_absorpt_correction_type multi-scan
_exptl_absorpt_process_details
;
CrysAlisPro 1.171.42.93a (Rigaku Oxford Diffraction, 2023)
Empirical absorption correction using spherical harmonics,
implemented in SCALE3 ABSPACK scaling algorithm.
;
_exptl_crystal_colour 'clear light colourless'
_exptl_crystal_colour_lustre clear
_exptl_crystal_colour_modifier light
_exptl_crystal_colour_primary colourless
_exptl_crystal_density_diffrn 1.174
_exptl_crystal_description block
_exptl_crystal_F_000 728
_exptl_crystal_size_max 0.15
_exptl_crystal_size_mid 0.14
_exptl_crystal_size_min 0.12
_refine_diff_density_max 0.134
_refine_diff_density_min -0.134
_refine_diff_density_rms 0.029
_refine_ls_abs_structure_details
;
 Flack x determined using 994 quotients [(I+)-(I-)]/[(I+)+(I-)]
 (Parsons, Flack and Wagner, Acta Cryst. B69 (2013) 249-259).
;
_refine_ls_abs_structure_Flack -0.2(6)
_refine_ls_extinction_method none
_refine_ls_goodness_of_fit_ref 1.032
_refine_ls_hydrogen_treatment constr
_refine_ls_matrix_type full
_refine_ls_number_parameters 237
_refine_ls_number_reflns 3184
_refine_ls_number_restraints 1
_refine_ls_restrained_S_all 1.031
_refine_ls_R_factor_all 0.0477
_refine_ls_R_factor_gt 0.0440
_refine_ls_shift/su_max 0.000
_refine_ls_shift/su_mean 0.000
_refine_ls_structure_factor_coef Fsqd
_refine_ls_weighting_details 'w=1/[\s^2^(Fo^2^)+(0.0782P)^2^+0.0792P] where P=(Fo^2^+2Fc^2^)/3'
_refine_ls_weighting_scheme calc
_refine_ls_wR_factor_gt 0.1208
_refine_ls_wR_factor_ref 0.1241
_reflns_Friedel_coverage 0.612
_reflns_Friedel_fraction_full 0.698
_reflns_Friedel_fraction_max 0.615
_reflns_number_gt 2871
_reflns_number_total 3184
_reflns_threshold_expression 'I > 2\s(I)'
_cod_data_source_file d4sc05067c2.cif
_cod_data_source_block caiheng_1106_auto
_cod_depositor_comments 'Adding full bibliography for 1572486--1572491.cif.'
_cod_database_code 1572489
_shelx_shelxl_version_number 2018/3
_shelx_space_group_comment
;
The symmetry employed for this shelxl refinement is uniquely defined
by the following loop, which should always be used as a source of
symmetry information in preference to the above space-group names.
They are only intended as comments.
;
_olex2_refinement_description
;
1. Fixed Uiso
 At 1.2 times of:
  All C(H) groups, All C(H,H) groups
 At 1.5 times of:
  All C(H,H,H) groups
2.a Secondary CH2 refined with riding coordinates:
 C24(H00A,H00E), C17(H00K,H00L)
2.b Aromatic/amide H refined with riding coordinates:
 C12(H008), C14(H009), C18(H00B), C20(H00C), C22(H00D), C3(H00F), C13(H00G),
 C7(H00H), C15(H00I), C2(H00J), C9(H00M), C19(H00N), C5(H00O), C21(H00P)
2.c Idealised Me refined as rotating group:
 C11(H00Q,H00R,H00S), C23(H00T,H00U,H00V)
;
_olex2_submission_special_instructions 'No special instructions were received'
_oxdiff_exptl_absorpt_empirical_details
;
Empirical correction (ABSPACK) includes:
- Absorption correction using spherical harmonics
- Frame scaling
;
_oxdiff_exptl_absorpt_empirical_full_max 1.313
_oxdiff_exptl_absorpt_empirical_full_min 0.777

loop_
_space_group_symop_operation_xyz
'x, y, z'
'-x, -y, z+1/2'
'x+1/2, -y+1/2, z'
'-x+1/2, y+1/2, z+1/2'

loop_
_atom_site_label
_atom_site_type_symbol
_atom_site_fract_x
_atom_site_fract_y
_atom_site_fract_z
_atom_site_U_iso_or_equiv
_atom_site_adp_type
_atom_site_occupancy
_atom_site_site_symmetry_order
_atom_site_calc_flag
_atom_site_refinement_flags_posn
_atom_site_refinement_flags_adp
_atom_site_refinement_flags_occupancy
_atom_site_disorder_assembly
_atom_site_disorder_group
N001 N 0.4409(2) 0.41556(15) 0.46774(15) 0.0588(5) Uani 1 1 d . . . . .
N002 N 0.5950(2) 0.43068(17) 0.58882(16) 0.0654(6) Uani 1 1 d . . . . .
C003 C 0.6059(3) 0.53362(18) 0.57306(18) 0.0569(6) Uani 1 1 d . . . . .
C004 C 0.5132(3) 0.37793(18) 0.53841(19) 0.0584(6) Uani 1 1 d . . . . .
C005 C 0.7057(3) 0.5879(2) 0.63152(19) 0.0621(7) Uani 1 1 d . . . . .
C006 C 0.2904(3) 0.56580(17) 0.44594(18) 0.0562(6) Uani 1 1 d . . . . .
C007 C 0.4451(3) 0.52518(17) 0.44412(19) 0.0563(6) Uani 1 1 d . . . . .
C008 C 0.5348(3) 0.57881(18) 0.5095(2) 0.0612(6) Uani 1 1 d . . . . .
H008 H 0.541467 0.648460 0.505479 0.073 Uiso 1 1 calc R U . . .
C009 C 0.2014(3) 0.5404(2) 0.5138(2) 0.0758(8) Uani 1 1 d . . . . .
H009 H 0.236622 0.499749 0.557667 0.091 Uiso 1 1 calc R U . . .
C00A C 0.4938(3) 0.2711(2) 0.5557(2) 0.0730(8) Uani 1 1 d . . . . .
C00B C 0.7854(3) 0.5348(3) 0.6920(2) 0.0709(7) Uani 1 1 d . . . . .
H00B H 0.772255 0.465742 0.697339 0.085 Uiso 1 1 calc R U . . .
C00C C 0.2333(4) 0.6287(2) 0.3836(2) 0.0758(8) Uani 1 1 d . . . . .
H00C H 0.290437 0.649025 0.337755 0.091 Uiso 1 1 calc R U . . .
C00D C 0.3592(4) 0.3543(2) 0.4154(2) 0.0753(8) Uani 1 1 d . . . . .
H00D H 0.313891 0.381958 0.367647 0.090 Uiso 1 1 calc R U . . .
C00E C 0.5123(3) 0.5385(2) 0.3540(2) 0.0664(7) Uani 1 1 d . . . . .
H00A H 0.445480 0.512623 0.311568 0.080 Uiso 1 1 calc R U . . .
H00E H 0.523823 0.609938 0.343089 0.080 Uiso 1 1 calc R U . . .
C00F C 0.3438(4) 0.2569(2) 0.4318(3) 0.0853(10) Uani 1 1 d . . . . .
H00F H 0.288087 0.216954 0.395787 0.102 Uiso 1 1 calc R U . . .
C00G C 0.9049(4) 0.6843(4) 0.7372(3) 0.0956(12) Uani 1 1 d . . . . .
H00G H 0.970874 0.716467 0.772689 0.115 Uiso 1 1 calc R U . . .
C00H C 0.7286(4) 0.6911(2) 0.6263(3) 0.0790(9) Uani 1 1 d . . . . .
H00H H 0.675579 0.728920 0.587309 0.095 Uiso 1 1 calc R U . . .
C00I C 0.8282(4) 0.7383(3) 0.6778(3) 0.0938(11) Uani 1 1 d . . . . .
H00I H 0.843557 0.807173 0.672242 0.113 Uiso 1 1 calc R U . . .
C00J C 0.0060(4) 0.6342(3) 0.4556(3) 0.0860(10) Uani 1 1 d . . . . .
H00J H -0.088648 0.656192 0.458353 0.103 Uiso 1 1 calc R U . . .
C00K C 0.6563(4) 0.4875(3) 0.3407(3) 0.0843(9) Uani 1 1 d . . . . .
H00K H 0.643226 0.415099 0.339503 0.101 Uiso 1 1 calc R U . . .
H00L H 0.719682 0.503671 0.388190 0.101 Uiso 1 1 calc R U . . .
C00L C 0.8837(3) 0.5828(4) 0.7441(3) 0.0889(10) Uani 1 1 d . . . . .
H00M H 0.935980 0.545859 0.784082 0.107 Uiso 1 1 calc R U . . .
C00M C 0.4122(4) 0.2146(2) 0.5037(3) 0.0829(10) Uani 1 1 d . . . . .
H00N H 0.400719 0.146487 0.515317 0.099 Uiso 1 1 calc R U . . .
C00N C 0.0919(4) 0.6619(3) 0.3885(3) 0.0906(11) Uani 1 1 d . . . . .
H00O H 0.055530 0.703460 0.345614 0.109 Uiso 1 1 calc R U . . .
C00O C 0.0601(4) 0.5746(3) 0.5177(3) 0.0907(11) Uani 1 1 d . . . . .
H00P H 0.002442 0.555963 0.563882 0.109 Uiso 1 1 calc R U . . .
C00P C 0.5678(6) 0.2299(3) 0.6335(3) 0.1086(14) Uani 1 1 d . . . . .
H00Q H 0.669725 0.231039 0.624540 0.163 Uiso 1 1 calc R U . . .
H00R H 0.536987 0.161896 0.643104 0.163 Uiso 1 1 calc R U . . .
H00S H 0.544143 0.270254 0.682674 0.163 Uiso 1 1 calc R U . . .
C00Q C 0.7242(5) 0.5220(4) 0.2565(3) 0.1137(15) Uani 1 1 d . . . . .
H00T H 0.654224 0.518675 0.211258 0.171 Uiso 1 1 calc R U . . .
H00U H 0.803745 0.479000 0.242683 0.171 Uiso 1 1 calc R U . . .
H00V H 0.757411 0.589976 0.262514 0.171 Uiso 1 1 calc R U . . .

loop_
_atom_site_aniso_label
_atom_site_aniso_U_11
_atom_site_aniso_U_22
_atom_site_aniso_U_33
_atom_site_aniso_U_23
_atom_site_aniso_U_13
_atom_site_aniso_U_12
N001 0.0627(11) 0.0442(9) 0.0696(14) -0.0015(10) -0.0022(11) -0.0005(8)
N002 0.0657(12) 0.0554(11) 0.0751(15) 0.0091(11) -0.0056(12) 0.0039(10)
C003 0.0509(11) 0.0535(12) 0.0664(16) 0.0012(12) 0.0036(12) 0.0042(10)
C004 0.0552(12) 0.0487(11) 0.0712(17) 0.0056(12) 0.0049(12) 0.0048(10)
C005 0.0508(12) 0.0710(16) 0.0646(16) -0.0058(13) 0.0043(12) 0.0026(11)
C006 0.0606(13) 0.0447(11) 0.0631(15) -0.0040(12) -0.0023(12) 0.0008(9)
C007 0.0603(13) 0.0442(11) 0.0644(15) 0.0018(11) -0.0002(12) 0.0017(9)
C008 0.0651(14) 0.0442(11) 0.0743(17) 0.0023(13) -0.0049(14) -0.0026(10)
C009 0.0729(16) 0.0748(17) 0.0797(19) 0.0048(16) 0.0090(16) 0.0045(13)
C00A 0.0735(16) 0.0514(13) 0.094(2) 0.0120(15) 0.0103(17) 0.0035(12)
C00B 0.0563(14) 0.0877(19) 0.0687(17) 0.0053(16) 0.0022(13) -0.0002(13)
C00C 0.0836(18) 0.0620(15) 0.082(2) 0.0024(16) -0.0003(17) 0.0168(13)
C00D 0.0821(18) 0.0577(14) 0.086(2) -0.0038(15) -0.0137(17) -0.0067(13)
C00E 0.0659(15) 0.0565(13) 0.0766(18) 0.0015(14) 0.0054(14) -0.0014(11)
C00F 0.089(2) 0.0568(15) 0.110(3) -0.0134(18) -0.005(2) -0.0105(14)
C00G 0.0704(19) 0.131(4) 0.086(2) -0.028(2) -0.0066(19) -0.014(2)
C00H 0.0778(19) 0.0687(17) 0.090(2) -0.0137(17) -0.0128(17) 0.0012(14)
C00I 0.090(2) 0.087(2) 0.104(3) -0.021(2) -0.012(2) -0.0155(19)
C00J 0.0664(17) 0.0785(18) 0.113(3) -0.020(2) 0.0016(19) 0.0112(15)
C00K 0.0670(16) 0.098(2) 0.088(2) 0.0025(19) 0.0034(17) 0.0097(16)
C00L 0.0610(15) 0.129(3) 0.077(2) 0.001(2) -0.0075(16) 0.0008(17)
C00M 0.088(2) 0.0447(12) 0.116(3) 0.0044(16) 0.009(2) -0.0047(13)
C00N 0.094(2) 0.0759(19) 0.102(3) -0.002(2) -0.013(2) 0.0301(18)
C00O 0.0750(18) 0.089(2) 0.108(3) -0.004(2) 0.026(2) 0.0007(16)
C00P 0.129(3) 0.068(2) 0.128(4) 0.040(2) -0.015(3) 0.0004(19)
C00Q 0.087(2) 0.153(4) 0.101(3) 0.003(3) 0.029(2) 0.014(2)

loop_
_atom_type_symbol
_atom_type_description
_atom_type_scat_dispersion_real
_atom_type_scat_dispersion_imag
_atom_type_scat_source
C C 0.0181 0.0091 'International Tables Vol C Tables 4.2.6.8 and 6.1.1.4'
H H 0.0000 0.0000 'International Tables Vol C Tables 4.2.6.8 and 6.1.1.4'
N N 0.0311 0.0180 'International Tables Vol C Tables 4.2.6.8 and 6.1.1.4'

loop_
_geom_angle_atom_site_label_1
_geom_angle_atom_site_label_2
_geom_angle_atom_site_label_3
_geom_angle
_geom_angle_site_symmetry_1
_geom_angle_site_symmetry_3
_geom_angle_publ_flag
C004 N001 C007 122.1(2) . . ?
C00D N001 C004 121.6(2) . . ?
C00D N001 C007 116.2(2) . . ?
C004 N002 C003 117.8(2) . . ?
N002 C003 C005 114.5(2) . . ?
C008 C003 N002 122.5(2) . . ?
C008 C003 C005 123.0(2) . . ?
N001 C004 C00A 116.0(2) . . ?
N002 C004 N001 124.8(2) . . ?
N002 C004 C00A 119.2(3) . . ?
C00B C005 C003 120.1(2) . . ?
C00H C005 C003 122.6(3) . . ?
C00H C005 C00B 117.3(3) . . ?
C009 C006 C007 119.3(2) . . ?
C009 C006 C00C 116.8(3) . . ?
C00C C006 C007 123.9(3) . . ?
N001 C007 C006 108.12(19) . . ?
N001 C007 C00E 110.1(2) . . ?
C006 C007 C00E 110.8(2) . . ?
C008 C007 N001 108.1(2) . . ?
C008 C007 C006 110.1(2) . . ?
C008 C007 C00E 109.6(2) . . ?
C003 C008 C007 124.5(2) . . ?
C003 C008 H008 117.7 . . ?
C007 C008 H008 117.7 . . ?
C006 C009 H009 119.3 . . ?
C006 C009 C00O 121.3(3) . . ?
C00O C009 H009 119.3 . . ?
C004 C00A C00P 116.7(3) . . ?
C00M C00A C004 120.3(3) . . ?
C00M C00A C00P 123.0(3) . . ?
C005 C00B H00B 119.4 . . ?
C00L C00B C005 121.1(3) . . ?
C00L C00B H00B 119.4 . . ?
C006 C00C H00C 119.4 . . ?
C006 C00C C00N 121.1(3) . . ?
C00N C00C H00C 119.4 . . ?
N001 C00D H00D 119.3 . . ?
C00F C00D N001 121.5(3) . . ?
C00F C00D H00D 119.3 . . ?
C007 C00E H00A 108.4 . . ?
C007 C00E H00E 108.4 . . ?
H00A C00E H00E 107.5 . . ?
C00K C00E C007 115.5(3) . . ?
C00K C00E H00A 108.4 . . ?
C00K C00E H00E 108.4 . . ?
C00D C00F H00F 120.2 . . ?
C00D C00F C00M 119.6(3) . . ?
C00M C00F H00F 120.2 . . ?
C00I C00G H00G 120.2 . . ?
C00L C00G H00G 120.2 . . ?
C00L C00G C00I 119.6(3) . . ?
C005 C00H H00H 119.3 . . ?
C00I C00H C005 121.3(3) . . ?
C00I C00H H00H 119.3 . . ?
C00G C00I C00H 120.2(4) . . ?
C00G C00I H00I 119.9 . . ?
C00H C00I H00I 119.9 . . ?
C00N C00J H00J 120.4 . . ?
C00O C00J H00J 120.4 . . ?
C00O C00J C00N 119.1(3) . . ?
C00E C00K H00K 109.6 . . ?
C00E C00K H00L 109.6 . . ?
C00E C00K C00Q 110.5(3) . . ?
H00K C00K H00L 108.1 . . ?
C00Q C00K H00K 109.6 . . ?
C00Q C00K H00L 109.6 . . ?
C00B C00L H00M 119.8 . . ?
C00G C00L C00B 120.4(4) . . ?
C00G C00L H00M 119.8 . . ?
C00A C00M C00F 120.9(3) . . ?
C00A C00M H00N 119.5 . . ?
C00F C00M H00N 119.5 . . ?
C00C C00N H00O 119.6 . . ?
C00J C00N C00C 120.8(4) . . ?
C00J C00N H00O 119.6 . . ?
C009 C00O H00P 119.5 . . ?
C00J C00O C009 120.9(4) . . ?
C00J C00O H00P 119.5 . . ?
C00A C00P H00Q 109.5 . . ?
C00A C00P H00R 109.5 . . ?
C00A C00P H00S 109.5 . . ?
H00Q C00P H00R 109.5 . . ?
H00Q C00P H00S 109.5 . . ?
H00R C00P H00S 109.5 . . ?
C00K C00Q H00T 109.5 . . ?
C00K C00Q H00U 109.5 . . ?
C00K C00Q H00V 109.5 . . ?
H00T C00Q H00U 109.5 . . ?
H00T C00Q H00V 109.5 . . ?
H00U C00Q H00V 109.5 . . ?

loop_
_geom_bond_atom_site_label_1
_geom_bond_atom_site_label_2
_geom_bond_distance
_geom_bond_site_symmetry_2
_geom_bond_publ_flag
N001 C004 1.383(4) . ?
N001 C007 1.503(3) . ?
N001 C00D 1.379(4) . ?
N002 C003 1.394(3) . ?
N002 C004 1.299(4) . ?
C003 C005 1.487(4) . ?
C003 C008 1.333(4) . ?
C004 C00A 1.457(4) . ?
C005 C00B 1.391(4) . ?
C005 C00H 1.390(4) . ?
C006 C007 1.539(4) . ?
C006 C009 1.383(4) . ?
C006 C00C 1.386(4) . ?
C007 C008 1.497(4) . ?
C007 C00E 1.545(4) . ?
C008 H008 0.9300 . ?
C009 H009 0.9300 . ?
C009 C00O 1.394(5) . ?
C00A C00M 1.341(5) . ?
C00A C00P 1.495(6) . ?
C00B H00B 0.9300 . ?
C00B C00L 1.379(5) . ?
C00C H00C 0.9300 . ?
C00C C00N 1.391(5) . ?
C00D H00D 0.9300 . ?
C00D C00F 1.327(5) . ?
C00E H00A 0.9700 . ?
C00E H00E 0.9700 . ?
C00E C00K 1.518(4) . ?
C00F H00F 0.9300 . ?
C00F C00M 1.404(6) . ?
C00G H00G 0.9300 . ?
C00G C00I 1.371(6) . ?
C00G C00L 1.368(7) . ?
C00H H00H 0.9300 . ?
C00H C00I 1.378(5) . ?
C00I H00I 0.9300 . ?
C00J H00J 0.9300 . ?
C00J C00N 1.365(6) . ?
C00J C00O 1.348(6) . ?
C00K H00K 0.9700 . ?
C00K H00L 0.9700 . ?
C00K C00Q 1.524(6) . ?
C00L H00M 0.9300 . ?
C00M H00N 0.9300 . ?
C00N H00O 0.9300 . ?
C00O H00P 0.9300 . ?
C00P H00Q 0.9600 . ?
C00P H00R 0.9600 . ?
C00P H00S 0.9600 . ?
C00Q H00T 0.9600 . ?
C00Q H00U 0.9600 . ?
C00Q H00V 0.9600 . ?

loop_
_geom_torsion_atom_site_label_1
_geom_torsion_atom_site_label_2
_geom_torsion_atom_site_label_3
_geom_torsion_atom_site_label_4
_geom_torsion
_geom_torsion_site_symmetry_1
_geom_torsion_site_symmetry_2
_geom_torsion_site_symmetry_3
_geom_torsion_site_symmetry_4
_geom_torsion_publ_flag
N001 C004 C00A C00M 1.4(4) . . . . ?
N001 C004 C00A C00P -178.2(3) . . . . ?
N001 C007 C008 C003 4.5(4) . . . . ?
N001 C007 C00E C00K -51.7(3) . . . . ?
N001 C00D C00F C00M -0.2(6) . . . . ?
N002 C003 C005 C00B 3.9(4) . . . . ?
N002 C003 C005 C00H -179.0(3) . . . . ?
N002 C003 C008 C007 -4.8(4) . . . . ?
N002 C004 C00A C00M -178.7(3) . . . . ?
N002 C004 C00A C00P 1.7(4) . . . . ?
C003 N002 C004 N001 3.0(4) . . . . ?
C003 N002 C004 C00A -176.9(3) . . . . ?
C003 C005 C00B C00L 176.8(3) . . . . ?
C003 C005 C00H C00I -175.9(3) . . . . ?
C004 N001 C007 C006 -120.1(3) . . . . ?
C004 N001 C007 C008 -0.9(3) . . . . ?
C004 N001 C007 C00E 118.7(3) . . . . ?
C004 N001 C00D C00F 1.5(5) . . . . ?
C004 N002 C003 C005 -177.8(2) . . . . ?
C004 N002 C003 C008 0.8(4) . . . . ?
C004 C00A C00M C00F -0.1(5) . . . . ?
C005 C003 C008 C007 173.7(2) . . . . ?
C005 C00B C00L C00G 0.0(5) . . . . ?
C005 C00H C00I C00G -1.6(6) . . . . ?
C006 C007 C008 C003 122.4(3) . . . . ?
C006 C007 C00E C00K -171.3(3) . . . . ?
C006 C009 C00O C00J -0.5(6) . . . . ?
C006 C00C C00N C00J 0.7(5) . . . . ?
C007 N001 C004 N002 -2.8(4) . . . . ?
C007 N001 C004 C00A 177.2(2) . . . . ?
C007 N001 C00D C00F -177.7(3) . . . . ?
C007 C006 C009 C00O -179.3(3) . . . . ?
C007 C006 C00C C00N 179.3(3) . . . . ?
C007 C00E C00K C00Q -169.3(3) . . . . ?
C008 C003 C005 C00B -174.7(3) . . . . ?
C008 C003 C005 C00H 2.4(4) . . . . ?
C008 C007 C00E C00K 67.0(3) . . . . ?
C009 C006 C007 N001 44.6(3) . . . . ?
C009 C006 C007 C008 -73.3(3) . . . . ?
C009 C006 C007 C00E 165.3(3) . . . . ?
C009 C006 C00C C00N -1.7(4) . . . . ?
C00B C005 C00H C00I 1.2(5) . . . . ?
C00C C006 C007 N001 -136.5(3) . . . . ?
C00C C006 C007 C008 105.6(3) . . . . ?
C00C C006 C007 C00E -15.7(4) . . . . ?
C00C C006 C009 C00O 1.6(5) . . . . ?
C00D N001 C004 N002 178.0(3) . . . . ?
C00D N001 C004 C00A -2.1(4) . . . . ?
C00D N001 C007 C006 59.2(3) . . . . ?
C00D N001 C007 C008 178.4(3) . . . . ?
C00D N001 C007 C00E -62.0(3) . . . . ?
C00D C00F C00M C00A -0.5(6) . . . . ?
C00E C007 C008 C003 -115.4(3) . . . . ?
C00H C005 C00B C00L -0.4(5) . . . . ?
C00I C00G C00L C00B -0.4(6) . . . . ?
C00L C00G C00I C00H 1.2(6) . . . . ?
C00N C00J C00O C009 -0.6(6) . . . . ?
C00O C00J C00N C00C 0.5(6) . . . . ?
C00P C00A C00M C00F 179.5(4) . . . . ?
